data_4032102
loop_
_publ_author_name
'Shinde, Anand H.'
'Arepally, Sagar'
'Baravkar, Mayur D.'
'Sharada, Duddu S.'

_publ_section_title
;
 Nickel-Catalyzed Aerobic Oxidative Isocyanide Insertion: Access to
 Benzimidazoquinazoline Derivatives via a Sequential Double Annulation
 Cascade (SDAC) Strategy.
;
_journal_issue 1
_journal_name_full 'The Journal of organic chemistry'
_journal_page_first 331
_journal_page_last 342
_journal_paper_doi 10.1021/acs.joc.6b02423
_journal_volume 82
_journal_year 2017
_chemical_formula_moiety 'C20 H22 N4'
_chemical_formula_sum 'C20 H22 N4'
_chemical_formula_weight 318.42
_space_group_crystal_system triclinic
_space_group_IT_number 2
_space_group_name_Hall '-P 1'
_space_group_name_H-M_alt 'P -1'
_symmetry_Int_Tables_number 2
_symmetry_space_group_name_Hall '-P 1'
_symmetry_space_group_name_H-M 'P -1'
_atom_sites_solution_primary iterative
_audit_creation_date 2016-08-17
_audit_creation_method
;
Olex2 1.2
(compiled 2016.02.19 svn.r3266 for OlexSys, GUI svn.r5155)
;
_cell_angle_alpha 92.519(17)
_cell_angle_beta 100.158(15)
_cell_angle_gamma 107.744(16)
_cell_formula_units_Z 2
_cell_length_a 7.3744(9)
_cell_length_b 9.888(2)
_cell_length_c 12.550(3)
_cell_measurement_reflns_used 1680
_cell_measurement_temperature 295
_cell_measurement_theta_max 27.9481
_cell_measurement_theta_min 3.0596
_cell_volume 853.3(3)
_computing_cell_refinement
;
CrysAlisPro, Agilent Technologies,
Version 1.171.35.19 (release 27-10-2011 CrysAlis171 .NET)
(compiled Oct 27 2011,15:02:11)
;
_computing_data_collection
;
CrysAlisPro, Agilent Technologies,
Version 1.171.35.19 (release 27-10-2011 CrysAlis171 .NET)
(compiled Oct 27 2011,15:02:11)
;
_computing_data_reduction
;
CrysAlisPro, Agilent Technologies,
Version 1.171.35.19 (release 27-10-2011 CrysAlis171 .NET)
(compiled Oct 27 2011,15:02:11)
;
_computing_molecular_graphics 'Olex2 (Dolomanov et al., 2009)'
_computing_publication_material 'Olex2 (Dolomanov et al., 2009)'
_computing_structure_refinement 'olex2.refine (Bourhis et al., 2015)'
_computing_structure_solution 'olex2.solve (Bourhis et al., 2015)'
_diffrn_ambient_temperature 295
_diffrn_detector_area_resol_mean 16.1293
_diffrn_measured_fraction_theta_full 1.0000
_diffrn_measured_fraction_theta_max 1.0000
_diffrn_measurement_details
;
#__ type_ start__ end____ width___ exp.time_
  1 omega  -16.00   11.00   1.0000    5.7300
omega____ theta____ kappa____ phi______ frames
    -        0.8203  -99.0000 -150.0000 27

#__ type_ start__ end____ width___ exp.time_
  2 omega    6.00   33.00   1.0000    5.7300
omega____ theta____ kappa____ phi______ frames
    -        0.8203   57.0000  -60.0000 27

#__ type_ start__ end____ width___ exp.time_
  3 omega   -3.00   24.00   1.0000    5.7300
omega____ theta____ kappa____ phi______ frames
    -        0.8203   57.0000  150.0000 27

#__ type_ start__ end____ width___ exp.time_
  4 omega   29.00  113.00   1.0000   22.9100
omega____ theta____ kappa____ phi______ frames
    -       30.6170   57.0000  150.0000 84

#__ type_ start__ end____ width___ exp.time_
  5 omega   35.00  112.00   1.0000   22.9100
omega____ theta____ kappa____ phi______ frames
    -       30.6170  178.0000 -180.0000 77

#__ type_ start__ end____ width___ exp.time_
  6 omega   37.00  120.00   1.0000   22.9100
omega____ theta____ kappa____ phi______ frames
    -       30.6170  178.0000   60.0000 83

#__ type_ start__ end____ width___ exp.time_
  7 omega   36.00  118.00   1.0000   22.9100
omega____ theta____ kappa____ phi______ frames
    -       30.6170  178.0000  -60.0000 82

#__ type_ start__ end____ width___ exp.time_
  8 omega   29.00  113.00   1.0000   22.9100
omega____ theta____ kappa____ phi______ frames
    -       30.6170   57.0000  -90.0000 84

#__ type_ start__ end____ width___ exp.time_
  9 omega   23.00  110.00   1.0000   22.9100
omega____ theta____ kappa____ phi______ frames
    -       30.6170   57.0000   30.0000 87
;
_diffrn_measurement_device_type 'SuperNova, Dual, Cu at zero, Eos'
_diffrn_measurement_method '\w scans'
_diffrn_orient_matrix_UB_11 0.0066704000
_diffrn_orient_matrix_UB_12 0.0546121000
_diffrn_orient_matrix_UB_13 -0.0353265000
_diffrn_orient_matrix_UB_21 -0.0353967000
_diffrn_orient_matrix_UB_22 -0.0523944000
_diffrn_orient_matrix_UB_23 -0.0456216000
_diffrn_orient_matrix_UB_31 -0.0965598000
_diffrn_orient_matrix_UB_32 -0.0027077000
_diffrn_orient_matrix_UB_33 0.0019944000
_diffrn_radiation_monochromator mirror
_diffrn_radiation_type 'Mo K\a'
_diffrn_radiation_wavelength 0.71073
_diffrn_reflns_av_R_equivalents 0.0250
_diffrn_reflns_av_unetI/netI 0.0504
_diffrn_reflns_limit_h_max 8
_diffrn_reflns_limit_h_min -9
_diffrn_reflns_limit_k_max 12
_diffrn_reflns_limit_k_min -12
_diffrn_reflns_limit_l_max 16
_diffrn_reflns_limit_l_min -16
_diffrn_reflns_number 6262
_diffrn_reflns_theta_full 28.0094
_diffrn_reflns_theta_max 28.01
_diffrn_reflns_theta_min 3.07
_diffrn_source 'SuperNova (Mo) X-ray Source'
_exptl_absorpt_coefficient_mu 0.076
_exptl_absorpt_correction_T_max 1.00000
_exptl_absorpt_correction_T_min 0.91403
_exptl_absorpt_correction_type multi-scan
_exptl_absorpt_process_details
;
CrysAlisPro, Agilent Technologies,
Version 1.171.35.19 (release 27-10-2011 CrysAlis171 .NET)
(compiled Oct 27 2011,15:02:11)
Empirical absorption correction using spherical harmonics,
 implemented in SCALE3 ABSPACK scaling algorithm.
;
_exptl_crystal_colour colourless
_exptl_crystal_colour_primary colourless
_exptl_crystal_density_diffrn 1.2394
_exptl_crystal_description needle
_exptl_crystal_F_000 340.1137
_exptl_crystal_size_max 0.06
_exptl_crystal_size_mid 0.05
_exptl_crystal_size_min 0.04
_refine_diff_density_max 0.5302
_refine_diff_density_min -0.4746
_refine_diff_density_rms 0.0743
_refine_ls_d_res_high 0.7567
_refine_ls_d_res_low 6.6445
_refine_ls_goodness_of_fit_ref 1.0914
_refine_ls_hydrogen_treatment mixed
_refine_ls_matrix_type full
_refine_ls_number_constraints 34
_refine_ls_number_parameters 221
_refine_ls_number_reflns 3717
_refine_ls_number_restraints 0
_refine_ls_restrained_S_all 1.0914
_refine_ls_R_factor_all 0.1120
_refine_ls_R_factor_gt 0.0678
_refine_ls_shift/su_max 0.0000
_refine_ls_shift/su_mean 0.0000
_refine_ls_structure_factor_coef Fsqd
_refine_ls_weighting_details 'w=1/[\s^2^(Fo^2^)+(0.0520P)^2^+0.4690P] where P=(Fo^2^+2Fc^2^)/3'
_refine_ls_weighting_scheme calc
_refine_ls_wR_factor_gt 0.1565
_refine_ls_wR_factor_ref 0.1890
_reflns_Friedel_coverage 0.0
_reflns_limit_h_max 9
_reflns_limit_h_min -9
_reflns_limit_k_max 12
_reflns_limit_k_min -12
_reflns_limit_l_max 16
_reflns_limit_l_min 0
_reflns_number_gt 2230
_reflns_number_total 3717
_reflns_threshold_expression I>=2u(I)
_cod_data_source_file jo6b02423_si_002.cif
_cod_data_source_block exp_6596
_cod_depositor_comments 'Adding full bibliography for 4032102.cif.'
_cod_original_cell_volume 853.2(3)
_cod_database_code 4032102
_chemical_oxdiff_formula 'C20 H30 N O'
_reflns_odcompleteness_completeness 99.80
_reflns_odcompleteness_iscentric 1
_reflns_odcompleteness_theta 26.32
_olex2_refinement_description
;
1. Fixed Uiso
 At 1.2 times of:
  All C(H) groups, All N(H) groups
 At 1.5 times of:
  All C(H,H,H) groups
2.a Riding coordinates:
 N4(H4)
2.b Aromatic/amide H refined with riding coordinates:
 C2(H2), C5(H5), C15(H15), C14(H14), C13(H13), C12(H12)
2.c Idealised Me refined as rotating group:
 C8(H8a,H8b,H8c), C7(H7a,H7b,H7c), C18(H18a,H18b,H18c), C19(H19a,H19b,H19c),
 C20(H20a,H20b,H20c)
;
_olex2_submission_special_instructions 'No special instructions were received'

loop_
_space_group_symop_id
_space_group_symop_operation_xyz
1 x,y,z
2 -x,-y,-z

loop_
_atom_site_label
_atom_site_type_symbol
_atom_site_fract_x
_atom_site_fract_y
_atom_site_fract_z
_atom_site_U_iso_or_equiv
_atom_site_adp_type
_atom_site_occupancy
_atom_site_refinement_flags_posn
N2 N 0.2955(3) 0.0309(2) 0.38071(16) 0.0425(5) Uani 1.000000 .
N3 N 0.3218(3) 0.0585(2) 0.19808(17) 0.0479(6) Uani 1.000000 .
N1 N 0.4000(3) 0.2084(2) 0.51974(18) 0.0522(6) Uani 1.000000 .
C3 C 0.1778(4) -0.0838(3) 0.6803(2) 0.0539(7) Uani 1.000000 .
N4 N 0.2096(3) -0.1685(2) 0.25446(18) 0.0534(6) Uani 1.000000 .
C5 C 0.1339(4) -0.1697(3) 0.4895(2) 0.0506(7) Uani 1.000000 .
C16 C 0.2766(4) -0.0231(3) 0.2734(2) 0.0448(6) Uani 1.000000 .
C14 C 0.5779(5) 0.4999(3) 0.2759(3) 0.0677(9) Uani 1.000000 .
C1 C 0.3076(4) 0.0796(3) 0.5559(2) 0.0477(7) Uani 1.000000 .
C10 C 0.4468(4) 0.2681(3) 0.3348(2) 0.0459(6) Uani 1.000000 .
C2 C 0.2753(4) 0.0522(3) 0.6603(2) 0.0544(7) Uani 1.000000 .
C12 C 0.4469(4) 0.2926(3) 0.1445(2) 0.0567(8) Uani 1.000000 .
C11 C 0.4024(4) 0.2045(3) 0.2268(2) 0.0461(6) Uani 1.000000 .
C15 C 0.5362(4) 0.4164(3) 0.3581(3) 0.0588(8) Uani 1.000000 .
C6 C 0.2390(4) -0.0328(3) 0.4724(2) 0.0429(6) Uani 1.000000 .
C9 C 0.3891(4) 0.1763(3) 0.4156(2) 0.0448(6) Uani 1.000000 .
C8 C -0.0046(5) -0.3450(3) 0.6137(3) 0.0723(10) Uani 1.000000 .
C17 C 0.1516(4) -0.2530(3) 0.1465(2) 0.0540(7) Uani 1.000000 .
C7 C 0.1513(5) -0.1138(4) 0.7946(2) 0.0716(10) Uani 1.000000 .
C4 C 0.1045(4) -0.1956(3) 0.5939(2) 0.0511(7) Uani 1.000000 .
C18 C 0.0823(5) -0.4083(3) 0.1707(3) 0.0724(10) Uani 1.000000 .
C19 C -0.0133(5) -0.2161(4) 0.0766(3) 0.0762(10) Uani 1.000000 .
C13 C 0.5324(5) 0.4374(4) 0.1696(3) 0.0676(9) Uani 1.000000 .
C20 C 0.3222(5) -0.2305(4) 0.0890(2) 0.0674(9) Uani 1.000000 .
H2 H 0.3197(4) 0.1261(3) 0.7164(2) 0.0653(9) Uiso 1.000000 R
H5 H 0.0845(4) -0.2424(3) 0.4324(2) 0.0607(8) Uiso 1.000000 R
H15 H 0.5671(4) 0.4579(3) 0.4297(3) 0.0706(9) Uiso 1.000000 R
H14 H 0.6366(5) 0.5981(3) 0.2913(3) 0.0812(11) Uiso 1.000000 R
H13 H 0.5603(5) 0.4947(4) 0.1140(3) 0.0811(11) Uiso 1.000000 R
H12 H 0.4184(4) 0.2530(3) 0.0725(2) 0.0681(9) Uiso 1.000000 R
H4 H 0.1097(3) -0.1963(2) 0.28412(18) 0.0641(7) Uiso 1.000000 R
H8a H 0.0834(8) -0.3854(9) 0.6564(16) 0.1085(14) Uiso 1.000000 GR
H8b H -0.105(2) -0.3423(4) 0.6521(16) 0.1085(14) Uiso 1.000000 GR
H8c H -0.061(3) -0.4025(7) 0.5453(3) 0.1085(14) Uiso 1.000000 GR
H7a H 0.206(3) -0.1873(17) 0.8166(7) 0.1074(15) Uiso 1.000000 GR
H7b H 0.216(3) -0.0284(7) 0.8434(4) 0.1074(15) Uiso 1.000000 GR
H7c H 0.0153(5) -0.145(2) 0.7964(5) 0.1074(15) Uiso 1.000000 GR
H18a H 0.1861(11) -0.4295(7) 0.2173(15) 0.1086(14) Uiso 1.000000 GR
H18b H -0.026(2) -0.4231(7) 0.2064(17) 0.1086(14) Uiso 1.000000 GR
H18c H 0.043(3) -0.4699(3) 0.1039(3) 0.1086(14) Uiso 1.000000 GR
H19a H -0.1184(14) -0.229(2) 0.1146(8) 0.1143(15) Uiso 1.000000 GR
H19b H 0.0319(10) -0.1185(8) 0.0614(16) 0.1143(15) Uiso 1.000000 GR
H19c H -0.058(2) -0.2774(17) 0.0094(8) 0.1143(15) Uiso 1.000000 GR
H20a H 0.369(2) -0.1323(6) 0.0753(16) 0.1011(13) Uiso 1.000000 GR
H20b H 0.4248(13) -0.255(2) 0.1341(8) 0.1011(13) Uiso 1.000000 GR
H20c H 0.2810(9) -0.2903(17) 0.0211(8) 0.1011(13) Uiso 1.000000 GR

loop_
_atom_site_aniso_label
_atom_site_aniso_U_11
_atom_site_aniso_U_22
_atom_site_aniso_U_33
_atom_site_aniso_U_12
_atom_site_aniso_U_13
_atom_site_aniso_U_23
N2 0.0435(12) 0.0491(13) 0.0370(11) 0.0168(10) 0.0094(9) 0.0051(9)
N3 0.0506(13) 0.0528(14) 0.0411(12) 0.0170(11) 0.0102(10) 0.0071(10)
N1 0.0531(14) 0.0559(15) 0.0459(13) 0.0145(11) 0.0116(11) -0.0002(11)
C3 0.0492(16) 0.080(2) 0.0447(16) 0.0337(15) 0.0153(13) 0.0172(15)
N4 0.0595(15) 0.0523(14) 0.0460(13) 0.0116(11) 0.0167(11) -0.0012(11)
C5 0.0504(16) 0.0578(18) 0.0481(16) 0.0215(14) 0.0136(13) 0.0072(13)
C16 0.0418(14) 0.0540(16) 0.0389(14) 0.0171(12) 0.0065(11) 0.0005(12)
C14 0.066(2) 0.0545(19) 0.088(3) 0.0185(16) 0.0274(18) 0.0161(18)
C1 0.0413(14) 0.0626(18) 0.0427(15) 0.0217(13) 0.0087(12) 0.0034(13)
C10 0.0404(14) 0.0503(16) 0.0495(16) 0.0163(12) 0.0123(12) 0.0047(12)
C2 0.0545(17) 0.072(2) 0.0407(15) 0.0252(15) 0.0119(13) 0.0022(14)
C12 0.0565(17) 0.066(2) 0.0542(18) 0.0249(15) 0.0157(14) 0.0169(15)
C11 0.0394(14) 0.0538(17) 0.0500(16) 0.0201(12) 0.0110(12) 0.0103(13)
C15 0.0540(17) 0.0579(18) 0.067(2) 0.0189(14) 0.0186(15) 0.0007(15)
C6 0.0394(14) 0.0548(16) 0.0393(14) 0.0204(12) 0.0099(11) 0.0074(12)
C9 0.0384(14) 0.0505(16) 0.0473(15) 0.0163(12) 0.0099(11) 0.0010(12)
C8 0.074(2) 0.078(2) 0.079(2) 0.0311(18) 0.0342(18) 0.0315(19)
C17 0.0566(17) 0.0568(18) 0.0437(15) 0.0134(14) 0.0082(13) -0.0040(13)
C7 0.071(2) 0.108(3) 0.0515(18) 0.041(2) 0.0259(16) 0.0242(18)
C4 0.0458(15) 0.0638(18) 0.0545(17) 0.0277(14) 0.0169(13) 0.0191(14)
C18 0.083(2) 0.058(2) 0.069(2) 0.0107(17) 0.0192(18) -0.0049(16)
C19 0.071(2) 0.089(3) 0.061(2) 0.0259(19) -0.0053(17) -0.0063(18)
C13 0.066(2) 0.068(2) 0.076(2) 0.0245(17) 0.0225(17) 0.0263(18)
C20 0.072(2) 0.074(2) 0.0544(18) 0.0191(17) 0.0195(16) -0.0057(16)

loop_
_atom_type_symbol
_atom_type_scat_dispersion_real
_atom_type_scat_dispersion_imag
_atom_type_scat_Cromer_Mann_a1
_atom_type_scat_Cromer_Mann_a2
_atom_type_scat_Cromer_Mann_a3
_atom_type_scat_Cromer_Mann_a4
_atom_type_scat_Cromer_Mann_b1
_atom_type_scat_Cromer_Mann_b2
_atom_type_scat_Cromer_Mann_b3
_atom_type_scat_Cromer_Mann_b4
_atom_type_scat_Cromer_Mann_c
_atom_type_scat_source
_atom_type_scat_dispersion_source
H 0.00000 0.00000 0.49300 0.32291 0.14019 0.04081 10.51090 26.12570 3.14236 57.79970 0.0030380000826 'International Tables Volume C Table 6.1.1.4 (pp. 500-502)' 'Henke, Gullikson and Davis, At. Data and Nucl. Data Tables, 1993, 54, 2'
C 0.00347 0.00161 2.31000 1.02000 1.58860 0.86500 20.84390 10.20750 0.56870 51.65120 0.215599998832 'International Tables Volume C Table 6.1.1.4 (pp. 500-502)' 'Henke, Gullikson and Davis, At. Data and Nucl. Data Tables, 1993, 54, 2'
N 0.00653 0.00323 12.21260 3.13220 2.01250 1.16630 0.00570 9.89330 28.99750 0.58260 -11.5290002823 'International Tables Volume C Table 6.1.1.4 (pp. 500-502)' 'Henke, Gullikson and Davis, At. Data and Nucl. Data Tables, 1993, 54, 2'

loop_
_geom_angle_atom_site_label_1
_geom_angle_atom_site_label_2
_geom_angle_atom_site_label_3
_geom_angle
C6 N2 C16 132.9(2)
C9 N2 C16 121.1(2)
C9 N2 C6 106.0(2)
C11 N3 C16 118.5(2)
C9 N1 C1 104.3(2)
C7 C3 C2 119.8(3)
C4 C3 C2 119.9(3)
C4 C3 C7 120.3(3)
C17 N4 C16 126.1(2)
C4 C5 C6 118.3(3)
N3 C16 N2 122.4(2)
N4 C16 N2 114.9(2)
N4 C16 N3 122.7(2)
C13 C14 C15 119.6(3)
C2 C1 N1 128.6(3)
C6 C1 N1 112.3(2)
C6 C1 C2 119.0(3)
C15 C10 C11 120.1(3)
C9 C10 C11 116.8(2)
C9 C10 C15 123.0(3)
C1 C2 C3 120.2(3)
C13 C12 C11 120.2(3)
C10 C11 N3 123.4(2)
C12 C11 N3 118.2(2)
C12 C11 C10 118.4(3)
C10 C15 C14 120.2(3)
C5 C6 N2 133.9(2)
C1 C6 N2 104.1(2)
C1 C6 C5 121.9(2)
N1 C9 N2 113.3(2)
C10 C9 N2 117.2(2)
C10 C9 N1 129.4(2)
C18 C17 N4 104.8(2)
C19 C17 N4 110.2(2)
C19 C17 C18 110.1(3)
C20 C17 N4 111.8(2)
C20 C17 C18 109.2(3)
C20 C17 C19 110.6(3)
C5 C4 C3 120.6(3)
C8 C4 C3 120.8(3)
C8 C4 C5 118.6(3)
C12 C13 C14 121.4(3)

loop_
_geom_bond_atom_site_label_1
_geom_bond_atom_site_label_2
_geom_bond_distance
N2 C16 1.394(3)
N2 C6 1.403(3)
N2 C9 1.404(3)
N3 C16 1.292(3)
N3 C11 1.386(3)
N1 C1 1.386(3)
N1 C9 1.313(3)
C3 C2 1.376(4)
C3 C7 1.512(4)
C3 C4 1.419(4)
N4 C16 1.365(3)
N4 C17 1.482(3)
C5 C6 1.387(4)
C5 C4 1.387(4)
C14 C15 1.369(4)
C14 C13 1.385(4)
C1 C2 1.396(4)
C1 C6 1.399(4)
C10 C11 1.408(4)
C10 C15 1.406(4)
C10 C9 1.425(4)
C12 C11 1.400(4)
C12 C13 1.373(4)
C8 C4 1.507(4)
C17 C18 1.526(4)
C17 C19 1.517(4)
C17 C20 1.522(4)
